data_7058638
loop_
_publ_author_name
'Mohammadnezhad, Gholamhossein'
'Akintola, Oluseun'
'Buchholz, Axel'
'G\"orls, Helmar'
'Plass, Winfried'

_publ_section_title
;
 Probing chirality of oxidovanadium(V) centers in complexes with
 tridentate sugar Schiff-base ligands: solid-state and solution behavior
;
_journal_name_full 'New Journal of Chemistry'
_journal_paper_doi 10.1039/C9NJ02881A
_journal_year 2019
_chemical_absolute_configuration rmad
_chemical_formula_moiety 'C28 H28 N O8 V, C H4 O'
_chemical_formula_sum 'C29 H32 N O9 V'
_chemical_formula_weight 589.50
_space_group_IT_number 19
_space_group_name_Hall 'P 2ac 2ab'
_space_group_name_H-M_alt 'P 21 21 21'
_symmetry_cell_setting orthorhombic
_symmetry_space_group_name_Hall 'P 2ac 2ab'
_symmetry_space_group_name_H-M 'P 21 21 21'
_atom_sites_solution_hydrogens geom
_atom_sites_solution_primary direct
_atom_sites_solution_secondary difmap
_audit_creation_method SHELXL-97
_audit_update_record
;
2019-06-03 deposited with the CCDC.    2019-07-23 downloaded from the CCDC.
;
_cell_angle_alpha 90
_cell_angle_beta 90
_cell_angle_gamma 90
_cell_formula_units_Z 4
_cell_length_a 5.9908(3)
_cell_length_b 11.7936(7)
_cell_length_c 38.853(2)
_cell_measurement_reflns_used 11273
_cell_measurement_temperature 133(2)
_cell_measurement_theta_max 27.52
_cell_measurement_theta_min 2.72
_cell_volume 2745.1(3)
_computing_cell_refinement DENZO
_computing_data_collection COLLECT
_computing_data_reduction DENZO
_computing_molecular_graphics SHELXTL/PC
_computing_publication_material SHELXL-97
_computing_structure_refinement 'SHELXL-97 (Sheldrick, 2008)'
_computing_structure_solution 'SHELXS-97 (Sheldrick, 2008)'
_diffrn_ambient_temperature 133(2)
_diffrn_measured_fraction_theta_full 0.962
_diffrn_measured_fraction_theta_max 0.962
_diffrn_measurement_device_type KappaCCD
_diffrn_measurement_method 'phi- + omega-scan'
_diffrn_radiation_monochromator graphite
_diffrn_radiation_source 'fine-focus sealed tube'
_diffrn_radiation_type MoK\a
_diffrn_radiation_wavelength 0.71073
_diffrn_reflns_av_R_equivalents 0.0717
_diffrn_reflns_av_sigmaI/netI 0.0827
_diffrn_reflns_limit_h_max 6
_diffrn_reflns_limit_h_min -7
_diffrn_reflns_limit_k_max 15
_diffrn_reflns_limit_k_min -15
_diffrn_reflns_limit_l_max 49
_diffrn_reflns_limit_l_min -50
_diffrn_reflns_number 11273
_diffrn_reflns_theta_full 27.52
_diffrn_reflns_theta_max 27.52
_diffrn_reflns_theta_min 2.72
_exptl_absorpt_coefficient_mu 0.418
_exptl_absorpt_correction_T_max 0.7456
_exptl_absorpt_correction_T_min 0.6491
_exptl_absorpt_correction_type multi-scan
_exptl_absorpt_process_details 'SADABS, Bruker-AXS, 2002'
_exptl_crystal_colour orange
_exptl_crystal_density_diffrn 1.426
_exptl_crystal_density_method 'not measured'
_exptl_crystal_description prism
_exptl_crystal_F_000 1232
_exptl_crystal_size_max 0.096
_exptl_crystal_size_mid 0.086
_exptl_crystal_size_min 0.082
_refine_diff_density_max 0.490
_refine_diff_density_min -0.459
_refine_diff_density_rms 0.095
_refine_ls_abs_structure_details 'Flack H D (1983), Acta Cryst. A39, 876-881'
_refine_ls_abs_structure_Flack -0.02(4)
_refine_ls_extinction_method none
_refine_ls_goodness_of_fit_ref 1.260
_refine_ls_hydrogen_treatment constr
_refine_ls_matrix_type full
_refine_ls_number_parameters 364
_refine_ls_number_reflns 5810
_refine_ls_number_restraints 0
_refine_ls_restrained_S_all 1.260
_refine_ls_R_factor_all 0.1038
_refine_ls_R_factor_gt 0.0775
_refine_ls_shift/su_max 0.000
_refine_ls_shift/su_mean 0.000
_refine_ls_structure_factor_coef Fsqd
_refine_ls_weighting_details 'calc w=1/[\s^2^(Fo^2^)+(0.0000P)^2^+7.4869P] where P=(Fo^2^+2Fc^2^)/3'
_refine_ls_weighting_scheme calc
_refine_ls_wR_factor_gt 0.1372
_refine_ls_wR_factor_ref 0.1501
_reflns_number_gt 4784
_reflns_number_total 5810
_reflns_threshold_expression >2sigma(I)
_cod_data_source_file c9nj02881a2.cif
_cod_data_source_block FO4298
_cod_database_code 7058638

loop_
_symmetry_equiv_pos_as_xyz
'x, y, z'
'-x+1/2, -y, z+1/2'
'-x, y+1/2, -z+1/2'
'x+1/2, -y+1/2, -z'

loop_
_atom_site_label
_atom_site_type_symbol
_atom_site_fract_x
_atom_site_fract_y
_atom_site_fract_z
_atom_site_U_iso_or_equiv
_atom_site_adp_type
_atom_site_occupancy
_atom_site_symmetry_multiplicity
_atom_site_calc_flag
_atom_site_refinement_flags
V1 V 0.27382(13) 0.07302(8) 0.34270(2) 0.01533(18) Uani 1 1 d .
O1 O 0.1421(6) 0.1525(3) 0.31627(10) 0.0237(9) Uani 1 1 d .
O2 O 0.4537(6) -0.0164(3) 0.31340(9) 0.0194(8) Uani 1 1 d .
O3 O 0.1295(6) 0.0793(3) 0.38400(9) 0.0181(8) Uani 1 1 d .
O4 O 0.5081(6) 0.1534(3) 0.35625(9) 0.0195(8) Uani 1 1 d .
O5 O -0.1676(6) -0.2391(3) 0.38688(10) 0.0190(8) Uani 1 1 d .
O6 O -0.0966(6) 0.0602(3) 0.45299(9) 0.0178(8) Uani 1 1 d .
O7 O -0.4535(6) -0.1052(3) 0.39462(9) 0.0171(8) Uani 1 1 d .
O8 O -0.4276(6) 0.0102(3) 0.48151(9) 0.0194(8) Uani 1 1 d .
N1 N 0.0595(6) -0.0729(4) 0.34018(11) 0.0167(8) Uani 1 1 d .
C1 C -0.2879(8) -0.1504(4) 0.37197(13) 0.0155(10) Uani 1 1 d .
H1A H -0.3605 -0.1775 0.3503 0.019 Uiso 1 1 calc R
C2 C -0.1263(8) -0.0539(5) 0.36368(13) 0.0158(11) Uani 1 1 d .
H2A H -0.2170 0.0096 0.3540 0.019 Uiso 1 1 calc R
C3 C -0.0113(9) -0.0090(5) 0.39575(14) 0.0178(11) Uani 1 1 d .
H3A H 0.0797 -0.0702 0.4067 0.021 Uiso 1 1 calc R
C4 C -0.1906(8) 0.0317(5) 0.42056(13) 0.0148(11) Uani 1 1 d .
H4A H -0.2701 0.0987 0.4107 0.018 Uiso 1 1 calc R
C5 C -0.3550(8) -0.0653(5) 0.42639(13) 0.0179(11) Uani 1 1 d .
H5A H -0.2748 -0.1296 0.4377 0.021 Uiso 1 1 calc R
C6 C -0.5347(9) -0.0224(5) 0.45048(14) 0.0208(12) Uani 1 1 d .
H6A H -0.6129 0.0433 0.4401 0.025 Uiso 1 1 calc R
H6B H -0.6455 -0.0828 0.4550 0.025 Uiso 1 1 calc R
C7 C -0.2888(10) -0.3463(4) 0.38863(14) 0.0234(12) Uani 1 1 d .
H7A H -0.4504 -0.3328 0.3853 0.028 Uiso 1 1 calc R
H7B H -0.2670 -0.3816 0.4115 0.028 Uiso 1 1 calc R
C8 C -0.2026(9) -0.4238(5) 0.36098(14) 0.0224(11) Uani 1 1 d .
C9 C -0.0043(11) -0.4833(6) 0.36627(19) 0.0395(17) Uani 1 1 d .
H9A H 0.0720 -0.4772 0.3876 0.047 Uiso 1 1 calc R
C10 C 0.0811(12) -0.5510(6) 0.3405(2) 0.050(2) Uani 1 1 d .
H10A H 0.2152 -0.5919 0.3446 0.060 Uiso 1 1 calc R
C11 C -0.0219(14) -0.5607(6) 0.3095(2) 0.051(2) Uani 1 1 d .
H11A H 0.0415 -0.6065 0.2919 0.061 Uiso 1 1 calc R
C12 C -0.2206(15) -0.5031(6) 0.30374(17) 0.046(2) Uani 1 1 d .
H12A H -0.2955 -0.5098 0.2823 0.056 Uiso 1 1 calc R
C13 C -0.3098(10) -0.4349(5) 0.32994(15) 0.0298(14) Uani 1 1 d .
H13A H -0.4464 -0.3959 0.3261 0.036 Uiso 1 1 calc R
C14 C 0.0730(9) -0.1633(5) 0.32170(13) 0.0183(11) Uani 1 1 d .
H14A H -0.0393 -0.2195 0.3243 0.022 Uiso 1 1 calc R
C15 C 0.2502(10) -0.1835(4) 0.29723(13) 0.0193(11) Uani 1 1 d .
C16 C 0.2442(10) -0.2820(5) 0.27682(13) 0.0249(12) Uani 1 1 d .
H16A H 0.1206 -0.3321 0.2787 0.030 Uiso 1 1 calc R
C17 C 0.4134(10) -0.3072(5) 0.25423(15) 0.0271(13) Uani 1 1 d .
H17A H 0.4073 -0.3742 0.2407 0.032 Uiso 1 1 calc R
C18 C 0.5921(11) -0.2342(5) 0.25140(15) 0.0293(14) Uani 1 1 d .
H18A H 0.7095 -0.2515 0.2358 0.035 Uiso 1 1 calc R
C19 C 0.6032(9) -0.1360(5) 0.27096(14) 0.0208(12) Uani 1 1 d .
H19A H 0.7278 -0.0868 0.2685 0.025 Uiso 1 1 calc R
C20 C 0.4340(9) -0.1085(5) 0.29414(13) 0.0185(12) Uani 1 1 d .
C21 C -0.2642(9) 0.0972(4) 0.47622(12) 0.0194(11) Uani 1 1 d .
H21A H -0.3373 0.1675 0.4673 0.023 Uiso 1 1 calc R
C22 C -0.1599(9) 0.1197(4) 0.51100(13) 0.0176(11) Uani 1 1 d .
C23 C -0.2829(9) 0.1806(4) 0.53506(13) 0.0199(11) Uani 1 1 d .
H23A H -0.4241 0.2111 0.5289 0.024 Uiso 1 1 calc R
C24 C -0.2003(11) 0.1972(5) 0.56824(14) 0.0281(14) Uani 1 1 d .
H24A H -0.2840 0.2394 0.5846 0.034 Uiso 1 1 calc R
C25 C 0.0041(11) 0.1518(5) 0.57720(14) 0.0282(14) Uani 1 1 d .
H25A H 0.0603 0.1619 0.5999 0.034 Uiso 1 1 calc R
C26 C 0.1277(10) 0.0914(5) 0.55310(14) 0.0259(13) Uani 1 1 d .
H26A H 0.2691 0.0612 0.5593 0.031 Uiso 1 1 calc R
C27 C 0.0460(9) 0.0749(5) 0.52016(13) 0.0210(11) Uani 1 1 d .
H27A H 0.1306 0.0331 0.5038 0.025 Uiso 1 1 calc R
C28 C 0.6371(9) 0.2336(5) 0.33722(16) 0.0251(13) Uani 1 1 d .
H28A H 0.7548 0.2646 0.3520 0.038 Uiso 1 1 calc R
H28B H 0.5401 0.2953 0.3293 0.038 Uiso 1 1 calc R
H28C H 0.7048 0.1960 0.3173 0.038 Uiso 1 1 calc R
O1M O -0.4864(10) -0.1194(5) 0.54161(15) 0.0673(19) Uani 1 1 d .
H1M H -0.4622 -0.0725 0.5258 0.101 Uiso 1 1 calc R
C1M C -0.3106(15) -0.1908(8) 0.5444(3) 0.079(3) Uani 1 1 d .
H1M1 H -0.1714 -0.1475 0.5427 0.118 Uiso 1 1 calc R
H1M2 H -0.3165 -0.2468 0.5258 0.118 Uiso 1 1 calc R
H1M3 H -0.3165 -0.2297 0.5666 0.118 Uiso 1 1 calc R

loop_
_atom_site_aniso_label
_atom_site_aniso_U_11
_atom_site_aniso_U_22
_atom_site_aniso_U_33
_atom_site_aniso_U_23
_atom_site_aniso_U_13
_atom_site_aniso_U_12
V1 0.0158(4) 0.0176(4) 0.0126(4) -0.0006(4) 0.0027(4) -0.0016(4)
O1 0.020(2) 0.026(2) 0.025(2) 0.0068(18) 0.0027(17) 0.0025(17)
O2 0.0185(19) 0.020(2) 0.020(2) -0.0069(16) 0.0051(16) 0.0020(16)
O3 0.0214(17) 0.0179(19) 0.0150(17) -0.0065(17) 0.0058(14) -0.0062(17)
O4 0.0196(19) 0.020(2) 0.0187(19) -0.0027(16) 0.0026(16) -0.0036(16)
O5 0.024(2) 0.0134(19) 0.0198(19) 0.0001(15) 0.0003(16) -0.0037(15)
O6 0.0172(17) 0.024(2) 0.0126(17) -0.0055(16) 0.0034(14) -0.0023(17)
O7 0.0184(18) 0.023(2) 0.0094(17) -0.0035(15) -0.0007(15) -0.0050(15)
O8 0.0178(18) 0.028(2) 0.0125(18) -0.0011(16) 0.0022(15) -0.0048(17)
N1 0.0148(18) 0.019(2) 0.016(2) -0.002(2) 0.0014(18) 0.0015(19)
C1 0.014(2) 0.018(3) 0.015(2) -0.004(2) -0.001(2) 0.001(2)
C2 0.013(2) 0.021(3) 0.013(2) 0.001(2) 0.0026(19) 0.001(2)
C3 0.021(3) 0.016(3) 0.017(3) -0.005(2) 0.003(2) -0.007(2)
C4 0.009(2) 0.022(3) 0.013(2) -0.003(2) 0.0038(19) 0.0001(19)
C5 0.019(2) 0.021(3) 0.013(2) -0.002(2) 0.003(2) 0.003(2)
C6 0.017(3) 0.022(3) 0.023(3) -0.002(2) 0.000(2) -0.006(2)
C7 0.033(3) 0.010(2) 0.027(3) 0.000(2) 0.001(3) -0.006(2)
C8 0.023(3) 0.017(3) 0.027(3) 0.001(2) 0.002(2) -0.007(3)
C9 0.034(4) 0.036(4) 0.049(4) -0.001(3) 0.000(3) -0.005(3)
C10 0.037(4) 0.028(4) 0.085(6) -0.008(4) 0.027(4) 0.004(3)
C11 0.068(5) 0.031(4) 0.053(5) -0.013(4) 0.043(4) -0.008(4)
C12 0.076(6) 0.035(4) 0.028(3) -0.006(3) 0.006(4) -0.033(4)
C13 0.035(3) 0.020(3) 0.035(3) 0.001(3) -0.009(3) -0.007(3)
C14 0.022(3) 0.023(3) 0.010(2) 0.001(2) -0.001(2) 0.001(2)
C15 0.020(3) 0.022(3) 0.016(2) 0.001(2) -0.002(2) 0.004(2)
C16 0.027(3) 0.024(3) 0.023(3) -0.005(2) 0.002(3) -0.005(3)
C17 0.035(3) 0.024(3) 0.022(3) -0.008(3) 0.006(3) -0.001(3)
C18 0.037(3) 0.034(4) 0.017(3) -0.002(3) 0.012(3) 0.009(3)
C19 0.021(3) 0.025(3) 0.016(3) 0.003(2) 0.003(2) 0.003(2)
C20 0.018(3) 0.024(3) 0.013(2) 0.008(2) 0.001(2) 0.004(2)
C21 0.023(3) 0.019(3) 0.017(2) -0.003(2) 0.000(2) 0.000(2)
C22 0.027(3) 0.015(3) 0.010(2) 0.001(2) 0.002(2) -0.006(2)
C23 0.019(3) 0.020(3) 0.020(3) -0.001(2) 0.001(2) 0.003(2)
C24 0.038(4) 0.031(3) 0.016(3) -0.005(2) 0.003(3) 0.002(3)
C25 0.046(4) 0.028(3) 0.010(3) -0.006(2) -0.005(3) -0.007(3)
C26 0.029(3) 0.027(4) 0.021(3) 0.003(3) -0.003(2) -0.004(3)
C27 0.024(3) 0.021(3) 0.018(3) -0.002(2) 0.005(2) 0.004(3)
C28 0.023(3) 0.025(3) 0.028(3) -0.001(3) 0.005(3) -0.008(2)
O1M 0.067(4) 0.075(4) 0.061(4) 0.038(3) 0.030(3) 0.023(3)
C1M 0.066(6) 0.078(7) 0.091(7) 0.057(6) 0.038(6) 0.037(5)

loop_
_atom_type_symbol
_atom_type_description
_atom_type_scat_dispersion_real
_atom_type_scat_dispersion_imag
_atom_type_scat_source
C C 0.0033 0.0016 'International Tables Vol C Tables 4.2.6.8 and 6.1.1.4'
H H 0.0000 0.0000 'International Tables Vol C Tables 4.2.6.8 and 6.1.1.4'
N N 0.0061 0.0033 'International Tables Vol C Tables 4.2.6.8 and 6.1.1.4'
O O 0.0106 0.0060 'International Tables Vol C Tables 4.2.6.8 and 6.1.1.4'
V V 0.3005 0.5294 'International Tables Vol C Tables 4.2.6.8 and 6.1.1.4'

loop_
_geom_angle_atom_site_label_1
_geom_angle_atom_site_label_2
_geom_angle_atom_site_label_3
_geom_angle
O1 V1 O4 105.5(2)
O1 V1 O3 107.89(19)
O4 V1 O3 95.29(17)
O1 V1 O2 102.80(19)
O4 V1 O2 91.47(17)
O3 V1 O2 145.41(17)
O1 V1 N1 98.35(19)
O4 V1 N1 156.10(17)
O3 V1 N1 77.86(17)
O2 V1 N1 82.33(16)
C20 O2 V1 138.4(4)
C3 O3 V1 122.4(3)
C28 O4 V1 129.0(3)
C1 O5 C7 114.3(4)
C21 O6 C4 110.9(4)
C1 O7 C5 111.3(4)
C6 O8 C21 112.4(4)
C14 N1 C2 121.6(4)
C14 N1 V1 130.6(4)
C2 N1 V1 107.8(3)
O5 C1 O7 112.5(4)
O5 C1 C2 108.6(4)
O7 C1 C2 106.9(4)
O5 C1 H1A 109.6
O7 C1 H1A 109.6
C2 C1 H1A 109.6
N1 C2 C3 102.8(4)
N1 C2 C1 120.1(4)
C3 C2 C1 112.0(4)
N1 C2 H2A 107.1
C3 C2 H2A 107.1
C1 C2 H2A 107.1
O3 C3 C2 105.2(4)
O3 C3 C4 113.2(4)
C2 C3 C4 108.1(4)
O3 C3 H3A 110.1
C2 C3 H3A 110.1
C4 C3 H3A 110.1
O6 C4 C3 110.9(4)
O6 C4 C5 107.6(4)
C3 C4 C5 108.3(4)
O6 C4 H4A 110.0
C3 C4 H4A 110.0
C5 C4 H4A 110.0
O7 C5 C6 110.3(4)
O7 C5 C4 112.4(4)
C6 C5 C4 107.5(4)
O7 C5 H5A 108.9
C6 C5 H5A 108.9
C4 C5 H5A 108.9
O8 C6 C5 107.1(4)
O8 C6 H6A 110.3
C5 C6 H6A 110.3
O8 C6 H6B 110.3
C5 C6 H6B 110.3
H6A C6 H6B 108.5
O5 C7 C8 108.8(4)
O5 C7 H7A 109.9
C8 C7 H7A 109.9
O5 C7 H7B 109.9
C8 C7 H7B 109.9
H7A C7 H7B 108.3
C13 C8 C9 118.7(6)
C13 C8 C7 121.7(5)
C9 C8 C7 119.6(5)
C10 C9 C8 120.0(7)
C10 C9 H9A 120.0
C8 C9 H9A 120.0
C11 C10 C9 121.6(7)
C11 C10 H10A 119.2
C9 C10 H10A 119.2
C10 C11 C12 119.4(6)
C10 C11 H11A 120.3
C12 C11 H11A 120.3
C11 C12 C13 119.4(7)
C11 C12 H12A 120.3
C13 C12 H12A 120.3
C8 C13 C12 120.9(6)
C8 C13 H13A 119.5
C12 C13 H13A 119.5
N1 C14 C15 123.3(5)
N1 C14 H14A 118.3
C15 C14 H14A 118.3
C16 C15 C20 119.2(5)
C16 C15 C14 119.2(5)
C20 C15 C14 121.6(5)
C17 C16 C15 121.3(6)
C17 C16 H16A 119.3
C15 C16 H16A 119.3
C16 C17 C18 119.3(5)
C16 C17 H17A 120.4
C18 C17 H17A 120.4
C17 C18 C19 121.0(5)
C17 C18 H18A 119.5
C19 C18 H18A 119.5
C18 C19 C20 120.9(6)
C18 C19 H19A 119.6
C20 C19 H19A 119.6
O2 C20 C19 119.4(5)
O2 C20 C15 122.2(5)
C19 C20 C15 118.3(5)
O6 C21 O8 110.8(4)
O6 C21 C22 109.3(4)
O8 C21 C22 106.3(4)
O6 C21 H21A 110.1
O8 C21 H21A 110.1
C22 C21 H21A 110.1
C27 C22 C23 119.7(5)
C27 C22 C21 122.0(5)
C23 C22 C21 118.2(5)
C22 C23 C24 120.4(5)
C22 C23 H23A 119.8
C24 C23 H23A 119.8
C25 C24 C23 119.6(5)
C25 C24 H24A 120.2
C23 C24 H24A 120.2
C24 C25 C26 120.1(5)
C24 C25 H25A 120.0
C26 C25 H25A 120.0
C27 C26 C25 120.4(6)
C27 C26 H26A 119.8
C25 C26 H26A 119.8
C26 C27 C22 119.9(5)
C26 C27 H27A 120.1
C22 C27 H27A 120.1
O4 C28 H28A 109.5
O4 C28 H28B 109.5
H28A C28 H28B 109.5
O4 C28 H28C 109.5
H28A C28 H28C 109.5
H28B C28 H28C 109.5
C1M O1M H1M 109.5
O1M C1M H1M1 109.5
O1M C1M H1M2 109.5
H1M1 C1M H1M2 109.5
O1M C1M H1M3 109.5
H1M1 C1M H1M3 109.5
H1M2 C1M H1M3 109.5

loop_
_geom_bond_atom_site_label_1
_geom_bond_atom_site_label_2
_geom_bond_distance
V1 O1 1.599(4)
V1 O4 1.773(4)
V1 O3 1.824(3)
V1 O2 1.889(4)
V1 N1 2.149(4)
O2 C20 1.324(6)
O3 C3 1.416(6)
O4 C28 1.428(6)
O5 C1 1.395(6)
O5 C7 1.460(6)
O6 C21 1.419(6)
O6 C4 1.421(6)
O7 C1 1.430(6)
O7 C5 1.447(6)
O8 C6 1.419(6)
O8 C21 1.432(6)
N1 C14 1.288(7)
N1 C2 1.457(6)
C1 C2 1.528(7)
C1 H1A 1.0000
C2 C3 1.519(7)
C2 H2A 1.0000
C3 C4 1.521(7)
C3 H3A 1.0000
C4 C5 1.526(7)
C4 H4A 1.0000
C5 C6 1.514(7)
C5 H5A 1.0000
C6 H6A 0.9900
C6 H6B 0.9900
C7 C8 1.502(8)
C7 H7A 0.9900
C7 H7B 0.9900
C8 C13 1.373(8)
C8 C9 1.395(9)
C9 C10 1.378(9)
C9 H9A 0.9500
C10 C11 1.359(11)
C10 H10A 0.9500
C11 C12 1.389(12)
C11 H11A 0.9500
C12 C13 1.403(9)
C12 H12A 0.9500
C13 H13A 0.9500
C14 C15 1.445(7)
C14 H14A 0.9500
C15 C16 1.407(7)
C15 C20 1.417(8)
C16 C17 1.373(8)
C16 H16A 0.9500
C17 C18 1.378(8)
C17 H17A 0.9500
C18 C19 1.387(8)
C18 H18A 0.9500
C19 C20 1.395(8)
C19 H19A 0.9500
C21 C22 1.512(7)
C21 H21A 1.0000
C22 C27 1.388(7)
C22 C23 1.390(7)
C23 C24 1.395(7)
C23 H23A 0.9500
C24 C25 1.381(9)
C24 H24A 0.9500
C25 C26 1.390(8)
C25 H25A 0.9500
C26 C27 1.384(7)
C26 H26A 0.9500
C27 H27A 0.9500
C28 H28A 0.9800
C28 H28B 0.9800
C28 H28C 0.9800
O1M C1M 1.352(9)
O1M H1M 0.8400
C1M H1M1 0.9800
C1M H1M2 0.9800
C1M H1M3 0.9800
